data_1519881
loop_
_publ_author_name
'Taylor, P. G.'
'Callear, Samantha K.'
'Hursthouse, Michael B.'

_publ_section_title
;
 C14H16Cl2N2O2Si
;
_journal_name_full 'Crystal Structure Report Archive'
_journal_page_first 619
_journal_year 2008
_chemical_formula_sum 'C14 H16 Cl2 N2 O2 Si'
_chemical_formula_weight 343.28
_space_group_IT_number 2
_symmetry_cell_setting triclinic
_symmetry_space_group_name_Hall '-P 1'
_symmetry_space_group_name_H-M 'P -1'
_atom_sites_solution_hydrogens geom
_atom_sites_solution_primary direct
_atom_sites_solution_secondary difmap
_cell_angle_alpha 109.321(2)
_cell_angle_beta 103.396(2)
_cell_angle_gamma 100.002(2)
_cell_formula_units_Z 2
_cell_length_a 8.1291(3)
_cell_length_b 10.8097(4)
_cell_length_c 11.8595(5)
_cell_measurement_reflns_used 13677
_cell_measurement_temperature 120(2)
_cell_measurement_theta_max 27.48
_cell_measurement_theta_min 2.91
_cell_volume 920.42(7)
_computing_cell_refinement 'DENZO (Otwinowski & Minor, 1997) & COLLECT (Hooft, R.W.W., 1998)'
_computing_data_collection 'COLLECT (Hooft, R.W.W., 1998)'
_computing_data_reduction 'DENZO (Otwinowski & Minor, 1997) & COLLECT (Hooft, R.W.W., 1998)'
_computing_structure_refinement 'SHELXL-97 (Sheldrick, 2008)'
_diffrn_ambient_temperature 120(2)
_diffrn_detector_area_resol_mean 9.091
_diffrn_measured_fraction_theta_full 0.996
_diffrn_measured_fraction_theta_max 0.996
_diffrn_measurement_device_type 'Bruker-Nonius Roper CCD camera on \k-goniostat'
_diffrn_measurement_method '\f & \w scans'
_diffrn_radiation_monochromator graphite
_diffrn_radiation_source 'Bruker-Nonius FR591 rotating anode'
_diffrn_radiation_type MoK\a
_diffrn_radiation_wavelength 0.71073
_diffrn_reflns_av_R_equivalents 0.0652
_diffrn_reflns_av_sigmaI/netI 0.0654
_diffrn_reflns_limit_h_max 10
_diffrn_reflns_limit_h_min -10
_diffrn_reflns_limit_k_max 13
_diffrn_reflns_limit_k_min -14
_diffrn_reflns_limit_l_max 15
_diffrn_reflns_limit_l_min -15
_diffrn_reflns_number 18586
_diffrn_reflns_theta_full 27.48
_diffrn_reflns_theta_max 27.48
_diffrn_reflns_theta_min 3.33
_exptl_absorpt_coefficient_mu 0.422
_exptl_absorpt_correction_T_max 0.9751
_exptl_absorpt_correction_T_min 0.9129
_exptl_absorpt_correction_type multi-scan
_exptl_absorpt_process_details 'SADABS 2007/2 (Sheldrick, G.M., 2007)'
_exptl_crystal_colour colourless
_exptl_crystal_density_diffrn 1.239
_exptl_crystal_density_method 'not measured'
_exptl_crystal_description block
_exptl_crystal_F_000 356
_exptl_crystal_size_max 0.22
_exptl_crystal_size_mid 0.13
_exptl_crystal_size_min 0.06
_refine_diff_density_max 0.513
_refine_diff_density_min -0.320
_refine_diff_density_rms 0.077
_refine_ls_extinction_coef 0.016(4)
_refine_ls_extinction_expression Fc^*^=kFc[1+0.001xFc^2^\l^3^/sin(2\q)]^-1/4^
_refine_ls_extinction_method SHELXL
_refine_ls_goodness_of_fit_ref 1.036
_refine_ls_hydrogen_treatment constr
_refine_ls_matrix_type full
_refine_ls_number_parameters 214
_refine_ls_number_reflns 4196
_refine_ls_number_restraints 43
_refine_ls_restrained_S_all 1.034
_refine_ls_R_factor_all 0.0808
_refine_ls_R_factor_gt 0.0560
_refine_ls_shift/su_max 0.023
_refine_ls_shift/su_mean 0.001
_refine_ls_structure_factor_coef Fsqd
_refine_ls_weighting_details 'calc w=1/[\s^2^(Fo^2^)+(0.0880P)^2^+0.0104P] where P=(Fo^2^+2Fc^2^)/3'
_refine_ls_weighting_scheme calc
_refine_ls_wR_factor_gt 0.1436
_refine_ls_wR_factor_ref 0.1558
_reflns_number_gt 3002
_reflns_number_total 4196
_reflns_threshold_expression >2\s(I)
_cod_data_source_file eCrystal-619.cif
_cod_data_source_block 2008src0980
_cod_depositor_comments
;
Citation :
Taylor, P. G. and Callear, Samantha K. and Hursthouse, Michael B. (2008) 
University of Southampton, Crystal Structure Report Archive. 
(doi:10.5258/ecrystals/619)

More at:
http://ecrystals.chem.soton.ac.uk/619/
;
_cod_original_cell_volume 920.42(6)
_cod_original_sg_symbol_H-M P-1
_cod_database_code 1519881

loop_
_symmetry_equiv_pos_as_xyz
'x, y, z'
'-x, -y, -z'

loop_
_atom_site_label
_atom_site_type_symbol
_atom_site_fract_x
_atom_site_fract_y
_atom_site_fract_z
_atom_site_U_iso_or_equiv
_atom_site_adp_type
_atom_site_occupancy
_atom_site_symmetry_multiplicity
_atom_site_calc_flag
_atom_site_refinement_flags
_atom_site_disorder_assembly
_atom_site_disorder_group
C28 C 0.212(2) 0.2696(19) -0.2002(19) 0.024(3) Uani 0.447(6) 1 d PD A 1
H28A H 0.2361 0.2953 -0.2679 0.036 Uiso 0.447(6) 1 calc PR A 1
H28B H 0.1351 0.3205 -0.1649 0.036 Uiso 0.447(6) 1 calc PR A 1
H28C H 0.1550 0.1717 -0.2337 0.036 Uiso 0.447(6) 1 calc PR A 1
Cl26 Cl 0.1790(6) 0.2765(6) -0.2044(5) 0.0529(13) Uani 0.553(6) 1 d PD A 1
C8 C 0.2832(18) 0.4382(15) 0.5604(14) 0.056(6) Uani 0.618(6) 1 d PDU B 2
H8A H 0.2597 0.4802 0.6399 0.084 Uiso 0.618(6) 1 calc PR B 2
H8B H 0.3219 0.5089 0.5302 0.084 Uiso 0.618(6) 1 calc PR B 2
H8C H 0.3756 0.3924 0.5738 0.084 Uiso 0.618(6) 1 calc PR B 2
Cl6 Cl 0.2929(5) 0.4636(6) 0.5839(6) 0.0328(9) Uani 0.382(6) 1 d PD B 2
C2 C 0.0139(3) 0.1685(2) 0.2572(2) 0.0283(5) Uani 1 1 d U A .
C3 C -0.1549(3) 0.1400(3) 0.2689(3) 0.0346(6) Uani 1 1 d U . .
H3 H -0.2499 0.0725 0.2012 0.042 Uiso 1 1 calc R . .
C4 C -0.1801(3) 0.2114(3) 0.3801(3) 0.0381(6) Uani 1 1 d U . .
H4 H -0.2938 0.1926 0.3892 0.046 Uiso 1 1 calc R . .
C5 C -0.0422(4) 0.3108(3) 0.4798(3) 0.0367(6) Uani 1 1 d U B .
H5 H -0.0613 0.3594 0.5563 0.044 Uiso 1 1 calc R . .
C6 C 0.1214(3) 0.3378(2) 0.4662(2) 0.0300(5) Uani 1 1 d DU . .
C7 C 0.3176(3) 0.2860(3) 0.3325(2) 0.0299(5) Uani 1 1 d . . .
H7A H 0.4056 0.2667 0.3929 0.036 Uiso 1 1 calc R B .
H7B H 0.3606 0.3817 0.3427 0.036 Uiso 1 1 calc R . .
C22 C 0.5300(3) 0.2902(2) 0.0916(2) 0.0289(5) Uani 1 1 d . A .
C23 C 0.6904(3) 0.3472(3) 0.0797(3) 0.0343(6) Uani 1 1 d . . .
H23 H 0.7978 0.3637 0.1422 0.041 Uiso 1 1 calc R . .
C24 C 0.6909(4) 0.3787(3) -0.0220(3) 0.0402(7) Uani 1 1 d . . .
H24 H 0.7997 0.4169 -0.0303 0.048 Uiso 1 1 calc R . .
C25 C 0.5343(4) 0.3559(3) -0.1146(3) 0.0468(7) Uani 1 1 d . A .
H25 H 0.5364 0.3778 -0.1856 0.056 Uiso 1 1 calc R . .
C26 C 0.3778(4) 0.3016(3) -0.1017(3) 0.0383(6) Uani 1 1 d D . .
C27 C 0.2159(3) 0.2151(2) 0.0267(2) 0.0282(5) Uani 1 1 d . . .
H27A H 0.1381 0.1342 -0.0476 0.034 Uiso 1 1 calc R A .
H27B H 0.1508 0.2848 0.0456 0.034 Uiso 1 1 calc R . .
C31 C 0.3271(4) -0.0030(3) 0.1350(3) 0.0391(6) Uani 1 1 d . . .
H31A H 0.3995 -0.0040 0.2131 0.059 Uiso 1 1 calc R A .
H31B H 0.3889 -0.0214 0.0720 0.059 Uiso 1 1 calc R . .
H31C H 0.2150 -0.0732 0.1035 0.059 Uiso 1 1 calc R . .
N1 N 0.1482(3) 0.2645(2) 0.35650(18) 0.0269(5) Uani 1 1 d . A .
N21 N 0.3763(3) 0.2697(2) 0.00083(19) 0.0285(5) Uani 1 1 d . A .
O2 O 0.0520(2) 0.10772(17) 0.15633(15) 0.0315(4) Uani 1 1 d . . .
O22 O 0.5127(2) 0.25426(18) 0.18283(16) 0.0314(4) Uani 1 1 d . . .
Si1 Si 0.28511(8) 0.16674(7) 0.16595(6) 0.0274(2) Uani 1 1 d . A .
Cl2 Cl 1.15523(9) 0.51721(7) 0.24367(6) 0.0398(2) Uani 1 1 d . . .

loop_
_atom_site_aniso_label
_atom_site_aniso_U_11
_atom_site_aniso_U_22
_atom_site_aniso_U_33
_atom_site_aniso_U_23
_atom_site_aniso_U_13
_atom_site_aniso_U_12
C28 0.020(6) 0.030(5) 0.022(6) 0.009(4) 0.007(4) 0.006(4)
Cl26 0.0444(19) 0.075(2) 0.0384(14) 0.0329(14) 0.0025(11) 0.0069(13)
C8 0.072(6) 0.040(7) 0.037(8) -0.008(4) 0.025(4) 0.005(4)
Cl6 0.0393(13) 0.0302(18) 0.0183(17) 0.0016(18) 0.0071(10) 0.0018(10)
C2 0.0298(12) 0.0293(12) 0.0277(13) 0.0123(11) 0.0094(10) 0.0092(10)
C3 0.0280(12) 0.0414(15) 0.0352(14) 0.0159(12) 0.0115(11) 0.0070(11)
C4 0.0330(14) 0.0512(16) 0.0406(16) 0.0243(14) 0.0167(12) 0.0171(13)
C5 0.0425(15) 0.0431(15) 0.0312(14) 0.0147(12) 0.0188(12) 0.0177(13)
C6 0.0399(13) 0.0286(12) 0.0231(12) 0.0110(11) 0.0107(11) 0.0103(11)
C7 0.0282(12) 0.0360(14) 0.0251(13) 0.0117(11) 0.0098(10) 0.0057(11)
C22 0.0329(13) 0.0276(12) 0.0257(13) 0.0075(11) 0.0119(11) 0.0087(10)
C23 0.0328(13) 0.0311(13) 0.0386(15) 0.0112(12) 0.0160(12) 0.0056(11)
C24 0.0408(15) 0.0376(15) 0.0474(17) 0.0169(13) 0.0243(14) 0.0084(12)
C25 0.0554(18) 0.0511(18) 0.0425(17) 0.0230(15) 0.0247(15) 0.0130(15)
C26 0.0482(16) 0.0385(15) 0.0308(14) 0.0144(12) 0.0155(13) 0.0118(13)
C27 0.0281(12) 0.0297(13) 0.0232(12) 0.0057(10) 0.0088(10) 0.0073(10)
C31 0.0366(14) 0.0391(15) 0.0459(17) 0.0175(13) 0.0168(13) 0.0136(12)
N1 0.0288(10) 0.0288(11) 0.0241(11) 0.0112(9) 0.0091(9) 0.0071(9)
N21 0.0343(11) 0.0262(10) 0.0250(11) 0.0079(9) 0.0122(9) 0.0079(9)
O2 0.0256(9) 0.0370(10) 0.0257(9) 0.0070(8) 0.0093(7) 0.0020(7)
O22 0.0275(9) 0.0406(10) 0.0257(9) 0.0137(8) 0.0094(7) 0.0057(8)
Si1 0.0253(4) 0.0311(4) 0.0245(4) 0.0096(3) 0.0087(3) 0.0057(3)
Cl2 0.0523(4) 0.0347(4) 0.0376(4) 0.0135(3) 0.0251(3) 0.0106(3)

loop_
_atom_type_symbol
_atom_type_description
_atom_type_scat_dispersion_real
_atom_type_scat_dispersion_imag
_atom_type_scat_source
C C 0.0033 0.0016 'International Tables Vol C Tables 4.2.6.8 and 6.1.1.4'
H H 0.0000 0.0000 'International Tables Vol C Tables 4.2.6.8 and 6.1.1.4'
N N 0.0061 0.0033 'International Tables Vol C Tables 4.2.6.8 and 6.1.1.4'
O O 0.0106 0.0060 'International Tables Vol C Tables 4.2.6.8 and 6.1.1.4'
Si Si 0.0817 0.0704 'International Tables Vol C Tables 4.2.6.8 and 6.1.1.4'
Cl Cl 0.1484 0.1585 'International Tables Vol C Tables 4.2.6.8 and 6.1.1.4'

loop_
_geom_angle_atom_site_label_1
_geom_angle_atom_site_label_2
_geom_angle_atom_site_label_3
_geom_angle
_geom_angle_site_symmetry_1
_geom_angle_site_symmetry_3
C26 C28 H28A 109.5 . .
C26 C28 H28B 109.5 . .
C26 C28 H28C 109.5 . .
C6 C8 H8A 109.5 . .
C6 C8 H8B 109.5 . .
H8A C8 H8B 109.5 . .
C6 C8 H8C 109.5 . .
H8A C8 H8C 109.5 . .
H8B C8 H8C 109.5 . .
O2 C2 N1 116.9(2) . .
O2 C2 C3 123.7(2) . .
N1 C2 C3 119.4(2) . .
C4 C3 C2 118.7(2) . .
C4 C3 H3 120.7 . .
C2 C3 H3 120.7 . .
C3 C4 C5 121.2(2) . .
C3 C4 H4 119.4 . .
C5 C4 H4 119.4 . .
C6 C5 C4 119.2(2) . .
C6 C5 H5 120.4 . .
C4 C5 H5 120.4 . .
N1 C6 C5 119.8(2) . .
N1 C6 C8 112.9(7) . .
C5 C6 C8 127.3(7) . .
N1 C6 Cl6 119.4(3) . .
C5 C6 Cl6 120.8(3) . .
C8 C6 Cl6 6.8(9) . .
N1 C7 Si1 108.09(16) . .
N1 C7 H7A 110.1 . .
Si1 C7 H7A 110.1 . .
N1 C7 H7B 110.1 . .
Si1 C7 H7B 110.1 . .
H7A C7 H7B 108.4 . .
O22 C22 N21 115.8(2) . .
O22 C22 C23 125.2(2) . .
N21 C22 C23 119.0(2) . .
C24 C23 C22 119.4(3) . .
C24 C23 H23 120.3 . .
C22 C23 H23 120.3 . .
C23 C24 C25 121.1(3) . .
C23 C24 H24 119.4 . .
C25 C24 H24 119.4 . .
C26 C25 C24 119.2(3) . .
C26 C25 H25 120.4 . .
C24 C25 H25 120.4 . .
C25 C26 N21 120.0(3) . .
C25 C26 C28 120.5(10) . .
N21 C26 C28 119.4(10) . .
C25 C26 Cl26 123.3(3) . .
N21 C26 Cl26 116.6(3) . .
C28 C26 Cl26 6.1(10) . .
N21 C27 Si1 107.86(15) . .
N21 C27 H27A 110.1 . .
Si1 C27 H27A 110.1 . .
N21 C27 H27B 110.1 . .
Si1 C27 H27B 110.1 . .
H27A C27 H27B 108.4 . .
Si1 C31 H31A 109.5 . .
Si1 C31 H31B 109.5 . .
H31A C31 H31B 109.5 . .
Si1 C31 H31C 109.5 . .
H31A C31 H31C 109.5 . .
H31B C31 H31C 109.5 . .
C2 N1 C6 121.7(2) . .
C2 N1 C7 114.27(19) . .
C6 N1 C7 124.0(2) . .
C26 N21 C22 121.2(2) . .
C26 N21 C27 124.7(2) . .
C22 N21 C27 114.0(2) . .
C2 O2 Si1 114.76(15) . .
C22 O22 Si1 115.48(15) . .
O2 Si1 C31 94.97(10) . .
O2 Si1 O22 170.57(8) . .
C31 Si1 O22 94.43(10) . .
O2 Si1 C27 90.62(9) . .
C31 Si1 C27 117.38(12) . .
O22 Si1 C27 85.69(9) . .
O2 Si1 C7 86.00(9) . .
C31 Si1 C7 120.22(12) . .
O22 Si1 C7 88.65(9) . .
C27 Si1 C7 122.39(11) . .

loop_
_geom_bond_atom_site_label_1
_geom_bond_atom_site_label_2
_geom_bond_distance
_geom_bond_site_symmetry_2
C28 C26 1.462(15) .
C28 H28A 0.9800 .
C28 H28B 0.9800 .
C28 H28C 0.9800 .
Cl26 C26 1.699(6) .
C8 C6 1.476(11) .
C8 H8A 0.9800 .
C8 H8B 0.9800 .
C8 H8C 0.9800 .
Cl6 C6 1.710(6) .
C2 O2 1.297(3) .
C2 N1 1.363(3) .
C2 C3 1.402(3) .
C3 C4 1.373(4) .
C3 H3 0.9500 .
C4 C5 1.391(4) .
C4 H4 0.9500 .
C5 C6 1.369(4) .
C5 H5 0.9500 .
C6 N1 1.370(3) .
C7 N1 1.465(3) .
C7 Si1 1.894(2) .
C7 H7A 0.9900 .
C7 H7B 0.9900 .
C22 O22 1.292(3) .
C22 N21 1.375(3) .
C22 C23 1.401(3) .
C23 C24 1.358(4) .
C23 H23 0.9500 .
C24 C25 1.397(4) .
C24 H24 0.9500 .
C25 C26 1.370(4) .
C25 H25 0.9500 .
C26 N21 1.371(3) .
C27 N21 1.477(3) .
C27 Si1 1.887(3) .
C27 H27A 0.9900 .
C27 H27B 0.9900 .
C31 Si1 1.857(3) .
C31 H31A 0.9800 .
C31 H31B 0.9800 .
C31 H31C 0.9800 .
O2 Si1 1.8553(17) .
O22 Si1 1.8584(17) .
